data_4306605
loop_
_publ_author_name
'Diptikanta Swain'
'Tayur N. Guru Row'

_publ_contact_author_address
;
Solid State and Structural Chemistry Unit
Indian Institute of Science
Bangalore 560 012. Karnataka.
INDIA.
;
_publ_contact_author_email ssctng@sscu.iisc.ernet.in
_publ_contact_author_fax '(91)803601310 '
_publ_contact_author_name
;
 'Prof. T. N. Guru Row'
;
_publ_contact_author_phone (91)802932796
_publ_section_title
;
In Situ Crystallography of KHSO4: Probing the Kinetic Pathway for the
Evolution of a Pyrolysis Reaction in the Crystalline State
;
_journal_name_full 'Inorganic Chemistry'
_journal_page_first 8613
_journal_page_last 8615
_journal_paper_doi 10.1021/ic801426f
_journal_volume 47
_journal_year 2008
_chemical_compound_source 'see text'
_chemical_formula_moiety 'H O4 S, K'
_chemical_formula_sum 'H K O4 S'
_chemical_formula_weight 136.18
_chemical_name_systematic ?
_space_group_IT_number 64
_symmetry_cell_setting orthorhombic
_symmetry_Int_Tables_number 64
_symmetry_space_group_name_Hall '-B 2 2ab'
_symmetry_space_group_name_H-M 'B b c m'
_atom_sites_solution_hydrogens geom
_atom_sites_solution_primary direct
_atom_sites_solution_secondary difmap
_cell_angle_alpha 90.00
_cell_angle_beta 90.00
_cell_angle_gamma 90.00
_cell_formula_units_Z 16
_cell_length_a 8.4290(9)
_cell_length_b 9.8938(10)
_cell_length_c 19.195(2)
_cell_measurement_reflns_used 586
_cell_measurement_temperature 463(2)
_cell_measurement_theta_max 23.6589
_cell_measurement_theta_min 1.8596
_cell_volume 1600.8(3)
_computing_cell_refinement 'Bruker SMART V5.628, (Bruker, 2004)'
_computing_data_collection 'Bruker SMART V5.628, (Bruker, 2004)'
_computing_data_reduction 'Bruker SAINT V6.45a, (Bruker, 2004)'
_computing_molecular_graphics 'DIAMOND. version 2.1c (Brandenburg, K. 1999)'
_computing_publication_material 'PLATON (Spek, 1990)'
_computing_structure_refinement 'SHELXL-97 (Sheldrick, 1997)'
_computing_structure_solution 'SHELXTL V6.14 (Bruker, 2000)'
_diffrn_ambient_temperature 463(2)
_diffrn_measured_fraction_theta_full 0.998
_diffrn_measured_fraction_theta_max 0.998
_diffrn_measurement_device_type 'Bruker SMART CCD area detector'
_diffrn_measurement_method '\f and \w scans'
_diffrn_radiation_monochromator graphite
_diffrn_radiation_source 'fine-focus sealed tube'
_diffrn_radiation_type MoK\a
_diffrn_radiation_wavelength 0.71073
_diffrn_reflns_av_R_equivalents 0.0206
_diffrn_reflns_av_sigmaI/netI 0.0114
_diffrn_reflns_limit_h_max 11
_diffrn_reflns_limit_h_min -11
_diffrn_reflns_limit_k_max 13
_diffrn_reflns_limit_k_min -13
_diffrn_reflns_limit_l_max 25
_diffrn_reflns_limit_l_min -25
_diffrn_reflns_number 8665
_diffrn_reflns_reduction_process
;
;
_diffrn_reflns_theta_full 28.05
_diffrn_reflns_theta_max 28.05
_diffrn_reflns_theta_min 2.12
_diffrn_standards_number 0
_exptl_absorpt_coefficient_mu 1.712
_exptl_absorpt_correction_T_max 0.8475
_exptl_absorpt_correction_T_min 0.7258
_exptl_absorpt_correction_type multi-scan
_exptl_absorpt_process_details 'SADABS, (Sheldrick, 1996)'
_exptl_crystal_colour colourless
_exptl_crystal_density_diffrn 2.260
_exptl_crystal_density_method 'Not Measured'
_exptl_crystal_description cylindrical
_exptl_crystal_F_000 1088
_exptl_crystal_size_max 0.20
_exptl_crystal_size_mid 0.15
_exptl_crystal_size_min 0.10
_refine_diff_density_max 0.434
_refine_diff_density_min -0.519
_refine_diff_density_rms 0.062
_refine_ls_extinction_coef 0.0057(6)
_refine_ls_extinction_expression Fc^*^=kFc[1+0.001xFc^2^\l^3^/sin(2\q)]^-1/4^
_refine_ls_extinction_method SHELXL
_refine_ls_goodness_of_fit_ref 1.062
_refine_ls_hydrogen_treatment mixed
_refine_ls_matrix_type full
_refine_ls_number_parameters 77
_refine_ls_number_reflns 1000
_refine_ls_number_restraints 0
_refine_ls_restrained_S_all 1.062
_refine_ls_R_factor_all 0.0344
_refine_ls_R_factor_gt 0.0313
_refine_ls_shift/su_max 0.000
_refine_ls_shift/su_mean 0.000
_refine_ls_structure_factor_coef Fsqd
_refine_ls_weighting_details 'calc w=1/[\s^2^(Fo^2^)+(0.0371P)^2^+3.3845P] where P=(Fo^2^+2Fc^2^)/3'
_refine_ls_weighting_scheme calc
_refine_ls_wR_factor_gt 0.0794
_refine_ls_wR_factor_ref 0.0818
_reflns_number_gt 902
_reflns_number_total 1000
_reflns_threshold_expression >2sigma(I)
_cod_data_source_file ic801426f_si_001_3.cif
_cod_data_source_block KHSO4_463K
_cod_depositor_comments
;
The following automatic conversions were performed:
'_symmetry_cell_setting' value 'Orthorhombic' changed to 'orthorhombic'
according to '/home/saulius/struct/CIF-dictionaries/cif_core.dic'
dictionary named 'cif_core.dic' version 2.4.1 from 2010-06-29.

Automatic conversion script
Id: cif_fix_enum 1527 2010-12-29 10:47:43Z saulius 
;
_cod_original_sg_symbol_Hall '-B 2 2bc'
_cod_database_code 4306605

loop_
_symmetry_equiv_pos_as_xyz
'x, y, z'
'-x, -y, z'
'x, -y+1/2, -z+1/2'
'-x+1/2, y+1/2, -z'
'x+1/2, y, z+1/2'
'-x+1/2, -y, z+1/2'
'x+1/2, -y+1/2, -z+1'
'-x+1, y+1/2, -z+1/2'
'-x, -y, -z'
'x, y, -z'
'-x, y-1/2, z-1/2'
'x-1/2, -y-1/2, z'
'-x+1/2, -y, -z+1/2'
'x+1/2, y, -z+1/2'
'-x+1/2, y-1/2, z'
'x, -y-1/2, z+1/2'

loop_
_atom_site_label
_atom_site_type_symbol
_atom_site_fract_x
_atom_site_fract_y
_atom_site_fract_z
_atom_site_U_iso_or_equiv
_atom_site_adp_type
_atom_site_occupancy
_atom_site_symmetry_multiplicity
_atom_site_calc_flag
_atom_site_refinement_flags
_atom_site_disorder_assembly
_atom_site_disorder_group
K1 K 0.12040(6) 0.31996(5) 0.37863(3) 0.0439(2) Uani 1 1 d . . .
S1 S 0.25353(8) 0.57754(7) 0.5000 0.0308(2) Uani 1 2 d S . .
S2 S 0.0000 0.0000 0.29359(5) 0.0556(3) Uani 1 2 d S . .
O1 O 0.2921(3) 0.4236(2) 0.5000 0.0431(6) Uani 1 2 d S . .
O2 O 0.4057(3) 0.6491(2) 0.5000 0.0427(6) Uani 1 2 d S . .
O3 O 0.1664(2) 0.6034(2) 0.43701(10) 0.0560(5) Uani 1 1 d . . .
O4 O 0.0789(3) -0.1009(3) 0.33208(15) 0.0803(8) Uani 1 1 d . . .
O5 O 0.1608(4) 0.1087(4) 0.2789(2) 0.0626(10) Uani 0.50 1 d P . .
O5A O 0.0571(5) -0.0010(5) 0.2252(2) 0.0621(12) Uani 0.50 1 d P . .
H1 H 0.390(7) 0.409(6) 0.5000 0.084(18) Uiso 1 2 d S . .
H2 H 0.275(8) 0.068(6) 0.269(4) 0.07(2) Uiso 0.50 1 d P . .

loop_
_atom_site_aniso_label
_atom_site_aniso_U_11
_atom_site_aniso_U_22
_atom_site_aniso_U_33
_atom_site_aniso_U_23
_atom_site_aniso_U_13
_atom_site_aniso_U_12
K1 0.0424(3) 0.0441(3) 0.0451(3) 0.0033(2) 0.0014(2) -0.00002(19)
S1 0.0252(3) 0.0290(3) 0.0381(4) 0.000 0.000 0.0012(2)
S2 0.0568(6) 0.0718(7) 0.0383(5) 0.000 0.000 0.0257(5)
O1 0.0358(12) 0.0305(11) 0.0631(16) 0.000 0.000 0.0014(9)
O2 0.0308(11) 0.0343(11) 0.0628(15) 0.000 0.000 -0.0024(9)
O3 0.0523(10) 0.0585(11) 0.0572(12) 0.0060(9) -0.0212(9) 0.0049(9)
O4 0.0531(12) 0.0765(15) 0.111(2) 0.0333(15) -0.0140(13) 0.0008(11)
O5 0.0430(18) 0.059(2) 0.085(3) 0.0084(19) 0.0110(18) 0.0037(16)
O5A 0.055(2) 0.084(3) 0.047(2) 0.028(2) 0.0202(18) 0.019(3)

loop_
_atom_type_symbol
_atom_type_description
_atom_type_scat_dispersion_real
_atom_type_scat_dispersion_imag
_atom_type_scat_source
S S 0.1246 0.1234 'International Tables Vol C Tables 4.2.6.8 and 6.1.1.4'
O O 0.0106 0.0060 'International Tables Vol C Tables 4.2.6.8 and 6.1.1.4'
K K 0.2009 0.2494 'International Tables Vol C Tables 4.2.6.8 and 6.1.1.4'
H H 0.0000 0.0000 'International Tables Vol C Tables 4.2.6.8 and 6.1.1.4'

loop_
_geom_angle_atom_site_label_1
_geom_angle_atom_site_label_2
_geom_angle_atom_site_label_3
_geom_angle
_geom_angle_site_symmetry_1
_geom_angle_site_symmetry_3
_geom_angle_publ_flag
O5A K1 O3 86.86(11) 3 2_565 ?
O5A K1 O4 76.15(10) 3 15_565 ?
O3 K1 O4 147.42(7) 2_565 15_565 ?
O5A K1 O5 90.82(14) 3 . ?
O3 K1 O5 125.15(9) 2_565 . ?
O4 K1 O5 83.27(9) 15_565 . ?
O5A K1 O4 98.80(11) 3 2 ?
O3 K1 O4 79.78(6) 2_565 2 ?
O4 K1 O4 129.70(9) 15_565 2 ?
O5 K1 O4 46.49(8) . 2 ?
O5A K1 O2 163.26(11) 3 15 ?
O3 K1 O2 76.53(6) 2_565 15 ?
O4 K1 O2 119.38(7) 15_565 15 ?
O5 K1 O2 96.98(9) . 15 ?
O4 K1 O2 76.44(7) 2 15 ?
O5A K1 O1 116.57(11) 3 . ?
O3 K1 O1 90.78(6) 2_565 . ?
O4 K1 O1 73.05(7) 15_565 . ?
O5 K1 O1 136.97(9) . . ?
O4 K1 O1 142.89(7) 2 . ?
O2 K1 O1 66.45(6) 15 . ?
O5A K1 O3 148.66(11) 3 15 ?
O3 K1 O3 124.38(7) 2_565 15 ?
O4 K1 O3 77.15(6) 15_565 15 ?
O5 K1 O3 69.98(9) . 15 ?
O4 K1 O3 85.89(7) 2 15 ?
O2 K1 O3 47.85(5) 15 15 ?
O1 K1 O3 70.01(6) . 15 ?
O5A K1 O3 71.90(12) 3 . ?
O3 K1 O3 73.15(7) 2_565 . ?
O4 K1 O3 75.20(7) 15_565 . ?
O5 K1 O3 154.96(9) . . ?
O4 K1 O3 151.68(6) 2 . ?
O2 K1 O3 104.59(6) 15 . ?
O1 K1 O3 47.30(5) . . ?
O3 K1 O3 116.24(5) 15 . ?
O5A K1 O5A 18.04(15) 3 8_455 ?
O3 K1 O5A 71.21(8) 2_565 8_455 ?
O4 K1 O5A 94.18(9) 15_565 8_455 ?
O5 K1 O5A 92.62(12) . 8_455 ?
O4 K1 O5A 87.05(10) 2 8_455 ?
O2 K1 O5A 145.88(8) 15 8_455 ?
O1 K1 O5A 123.88(9) . 8_455 ?
O3 K1 O5A 161.17(8) 15 8_455 ?
O3 K1 O5A 76.60(9) . 8_455 ?
O5A K1 O5 33.61(14) 3 3 ?
O3 K1 O5 115.15(8) 2_565 3 ?
O4 K1 O5 61.91(9) 15_565 3 ?
O5 K1 O5 60.21(13) . 3 ?
O4 K1 O5 86.17(9) 2 3 ?
O2 K1 O5 157.19(8) 15 3 ?
O1 K1 O5 129.60(8) . 3 ?
O3 K1 O5 117.11(8) 15 3 ?
O3 K1 O5 97.73(8) . 3 ?
O5A K1 O5 44.90(10) 8_455 3 ?
O5A K1 S1 172.61(11) 3 15 ?
O3 K1 S1 100.53(5) 2_565 15 ?
O4 K1 S1 97.41(5) 15_565 15 ?
O5 K1 S1 84.76(8) . 15 ?
O4 K1 S1 82.44(6) 2 15 ?
O2 K1 S1 24.07(4) 15 15 ?
O1 K1 S1 63.98(4) . 15 ?
O3 K1 S1 23.96(3) 15 15 ?
O3 K1 S1 110.29(4) . 15 ?
O5A K1 S1 167.72(8) 8_455 15 ?
O5 K1 S1 139.83(7) 3 15 ?
O3 S1 O3 114.48(18) . 10_556 ?
O3 S1 O2 111.17(10) . . ?
O3 S1 O2 111.17(10) 10_556 . ?
O3 S1 O1 106.31(10) . . ?
O3 S1 O1 106.31(10) 10_556 . ?
O2 S1 O1 106.86(13) . . ?
O3 S1 K1 126.25(9) . 4_556 ?
O3 S1 K1 58.30(8) 10_556 4_556 ?
O2 S1 K1 53.45(5) . 4_556 ?
O1 S1 K1 127.26(6) . 4_556 ?
O3 S1 K1 58.30(8) . 15_565 ?
O3 S1 K1 126.25(9) 10_556 15_565 ?
O2 S1 K1 53.45(5) . 15_565 ?
O1 S1 K1 127.26(6) . 15_565 ?
K1 S1 K1 83.22(2) 4_556 15_565 ?
O3 S1 K1 55.08(8) . . ?
O3 S1 K1 120.45(9) 10_556 . ?
O2 S1 K1 127.58(6) . . ?
O1 S1 K1 51.54(6) . . ?
K1 S1 K1 178.307(17) 4_556 . ?
K1 S1 K1 98.475(16) 15_565 . ?
O3 S1 K1 120.45(9) . 10_556 ?
O3 S1 K1 55.08(8) 10_556 10_556 ?
O2 S1 K1 127.58(6) . 10_556 ?
O1 S1 K1 51.54(6) . 10_556 ?
K1 S1 K1 98.475(16) 4_556 10_556 ?
K1 S1 K1 178.307(17) 15_565 10_556 ?
K1 S1 K1 79.83(2) . 10_556 ?
O5A S2 O4 109.0(2) 2 2 ?
O5A S2 O4 131.3(2) . 2 ?
O5A S2 O4 131.3(2) 2 . ?
O5A S2 O4 109.0(2) . . ?
O4 S2 O4 116.7(3) 2 . ?
O5A S2 O5 96.4(3) 2 . ?
O5A S2 O5 65.6(3) . . ?
O4 S2 O5 90.83(16) 2 . ?
O4 S2 O5 98.85(16) . . ?
O5A S2 O5 65.6(3) 2 2 ?
O5A S2 O5 96.4(3) . 2 ?
O4 S2 O5 98.85(16) 2 2 ?
O4 S2 O5 90.83(16) . 2 ?
O5 S2 O5 161.5(3) . 2 ?
O5A S2 K1 120.2(2) 2 . ?
O5A S2 K1 109.0(2) . . ?
O4 S2 K1 104.18(12) . . ?
O5 S2 K1 48.27(14) . . ?
O5 S2 K1 143.82(13) 2 . ?
O5A S2 K1 109.0(2) 2 2 ?
O5A S2 K1 120.2(2) . 2 ?
O4 S2 K1 104.18(12) 2 2 ?
O5 S2 K1 143.82(13) . 2 ?
O5 S2 K1 48.27(14) 2 2 ?
K1 S2 K1 127.69(3) . 2 ?
S1 O1 K1 103.84(8) . . ?
S1 O1 K1 103.84(8) . 10_556 ?
K1 O1 K1 105.44(8) . 10_556 ?
S1 O2 K1 102.48(7) . 4_556 ?
S1 O2 K1 102.48(7) . 15_565 ?
K1 O2 K1 107.62(8) 4_556 15_565 ?
S1 O3 K1 146.60(13) . 2_565 ?
S1 O3 K1 97.74(9) . 15_565 ?
K1 O3 K1 100.11(6) 2_565 15_565 ?
S1 O3 K1 102.14(10) . . ?
K1 O3 K1 89.55(5) 2_565 . ?
K1 O3 K1 126.44(8) 15_565 . ?
S2 O4 K1 142.49(14) . 15 ?
S2 O4 K1 114.82(12) . 2 ?
K1 O4 K1 102.61(7) 15 2 ?
O5A O5 S2 47.30(16) . . ?
O5A O5 K1 142.9(2) . . ?
S2 O5 K1 104.45(17) . . ?
O5A O5 K1 60.67(19) . 3 ?
S2 O5 K1 102.11(18) . 3 ?
K1 O5 K1 118.09(13) . 3 ?
O5A O5A S2 69.87(18) 2 . ?
O5A O5A O5 119.4(6) 2 . ?
S2 O5A O5 67.1(3) . . ?
O5A O5A K1 100.5(4) 2 3 ?
S2 O5A K1 138.4(3) . 3 ?
O5 O5A K1 85.7(2) . 3 ?
O5A O5A K1 61.5(4) 2 8_445 ?
S2 O5A K1 116.6(3) . 8_445 ?
O5 O5A K1 175.7(3) . 8_445 ?
K1 O5A K1 90.02(13) 3 8_445 ?

loop_
_geom_bond_atom_site_label_1
_geom_bond_atom_site_label_2
_geom_bond_distance
_geom_bond_site_symmetry_2
_geom_bond_publ_flag
K1 O5A 2.731(4) 3 ?
K1 O3 2.7700(19) 2_565 ?
K1 O4 2.799(2) 15_565 ?
K1 O5 2.854(4) . ?
K1 O4 2.884(2) 2 ?
K1 O2 2.8866(15) 15 ?
K1 O1 2.9279(16) . ?
K1 O3 3.012(2) 15 ?
K1 O3 3.045(2) . ?
K1 O5A 3.057(6) 8_455 ?
K1 O5 3.124(4) 3 ?
K1 S1 3.5085(8) 15 ?
S1 O3 1.4378(18) . ?
S1 O3 1.4378(18) 10_556 ?
S1 O2 1.466(2) . ?
S1 O1 1.558(2) . ?
S1 K1 3.5085(8) 4_556 ?
S1 K1 3.5085(8) 15_565 ?
S1 K1 3.6306(8) 10_556 ?
S2 O5A 1.399(4) 2 ?
S2 O5A 1.399(4) . ?
S2 O4 1.409(2) 2 ?
S2 O4 1.409(2) . ?
S2 O5 1.753(4) . ?
S2 O5 1.753(4) 2 ?
S2 K1 3.7034(7) 2 ?
O1 K1 2.9279(16) 10_556 ?
O2 K1 2.8866(15) 4_556 ?
O2 K1 2.8866(15) 15_565 ?
O3 K1 2.7700(18) 2_565 ?
O3 K1 3.012(2) 15_565 ?
O4 K1 2.799(2) 15 ?
O4 K1 2.884(2) 2 ?
O5 O5A 1.734(7) . ?
O5 K1 3.124(4) 3 ?
O5A O5A 0.963(8) 2 ?
O5A K1 2.731(4) 3 ?
O5A K1 3.057(6) 8_445 ?

loop_
_geom_hbond_atom_site_label_D
_geom_hbond_atom_site_label_H
_geom_hbond_atom_site_label_A
_geom_hbond_distance_DH
_geom_hbond_distance_HA
_geom_hbond_distance_DA
_geom_hbond_angle_DHA
_geom_hbond_site_symmetry_A
_geom_hbond_publ_flag
O1 H1 O2 0.84(6) 1.82(6) 2.647(4) 172.0(6) 9_666 yes
O5 H2 O5 1.06(7) 2.05(6) 2.851(5) 130.2(4) 13_555 yes
O5 H2 O5A 1.06(7) 1.57(7) 2.607(6) 165.8(6) 13_555 yes
